data_4079826
loop_
_publ_author_name
'Hauwert, Peter'
'Dunsford, Jay J.'
'Tromp, Dorette S.'
'Weigand, Jan J.'
'Lutz, Martin'
'Cavell, Kingsley J.'
'Elsevier, Cornelis J.'

_publ_section_title
;
 Zerovalent [Pd(NHC)(Alkene)1,2] Complexes Bearing Expanded-Ring
 N-Heterocyclic Carbene Ligands in Transfer Hydrogenation of Alkynes
;
_journal_issue 1
_journal_name_full Organometallics
_journal_page_first 131
_journal_paper_doi 10.1021/om300930w
_journal_volume 32
_journal_year 2013
_chemical_formula_moiety 'C33 H44 N2 O3 Pd '
_chemical_formula_sum 'C33 H44 N2 O3 Pd'
_chemical_formula_weight 623.10
_space_group_IT_number 14
_symmetry_cell_setting monoclinic
_symmetry_space_group_name_Hall '-P 2ybc'
_symmetry_space_group_name_H-M 'P 1 21/c 1'
_atom_sites_solution_hydrogens geom
_atom_sites_solution_primary direct
_atom_sites_solution_secondary difmap
_audit_creation_method SHELXL-97
_audit_update_record
;
2012-09-12 # Formatted by publCIF
;
_cell_angle_alpha 90.00
_cell_angle_beta 93.8620(10)
_cell_angle_gamma 90.00
_cell_formula_units_Z 4
_cell_length_a 10.7917(8)
_cell_length_b 14.6510(11)
_cell_length_c 19.1107(14)
_cell_measurement_reflns_used 900
_cell_measurement_temperature 153(2)
_cell_measurement_theta_max 22.5
_cell_measurement_theta_min 1
_cell_volume 3014.7(4)
_computing_cell_refinement 'APEX2(Bruker AXS, 2007)'
_computing_data_collection 'APEX2(Bruker AXS, 2007)'
_computing_data_reduction 'SAINT,SADABS (Bruker AXS, 2007 )'
_computing_molecular_graphics
;
ORTEP3,L.J. Farrugia, J. Appl. Cryst. (1997) 30, 565
;
_computing_structure_refinement
;
SHELXL-97, G. M. Sheldrick, Acta Cryst. (2008) A64, 112-122
;
_computing_structure_solution
;
SHELXS-97 , G. M. Sheldrick, Acta Cryst. (2008) A64, 112-122
;
_diffrn_ambient_temperature 153(2)
_diffrn_detector_area_resol_mean 80
_diffrn_measured_fraction_theta_full 0.999
_diffrn_measured_fraction_theta_max 0.999
_diffrn_measurement_device_type 'CCD area detector'
_diffrn_measurement_method 'Omega and Phi scans'
_diffrn_radiation_monochromator graphite
_diffrn_radiation_source 'rotating anode'
_diffrn_radiation_type MoK\a
_diffrn_radiation_wavelength 0.71073
_diffrn_reflns_av_R_equivalents 0.0436
_diffrn_reflns_av_sigmaI/netI 0.0439
_diffrn_reflns_limit_h_max 14
_diffrn_reflns_limit_h_min -14
_diffrn_reflns_limit_k_max 18
_diffrn_reflns_limit_k_min -19
_diffrn_reflns_limit_l_max 24
_diffrn_reflns_limit_l_min -25
_diffrn_reflns_number 24917
_diffrn_reflns_theta_full 27.88
_diffrn_reflns_theta_max 27.88
_diffrn_reflns_theta_min 1.75
_exptl_absorpt_coefficient_mu 0.651
_exptl_absorpt_correction_T_max 0.9807
_exptl_absorpt_correction_T_min 0.9807
_exptl_absorpt_correction_type multi-scan
_exptl_absorpt_process_details
; 
 Corrections were done with the SADABS program, utilizing the none merged
 raw data obtained from the integration process. Integration and final cell
 refinement were done with SAINT.

 SADABS reports ratio of Tmin/Tmax =  0.687455 

;
_exptl_crystal_colour orange
_exptl_crystal_density_diffrn 1.373
_exptl_crystal_density_method 'not measured'
_exptl_crystal_description block
_exptl_crystal_F_000 1304
_exptl_crystal_size_max 0.03
_exptl_crystal_size_mid 0.03
_exptl_crystal_size_min 0.03
_refine_diff_density_max 1.215
_refine_diff_density_min -0.363
_refine_diff_density_rms 0.092
_refine_ls_extinction_method none
_refine_ls_goodness_of_fit_ref 1.033
_refine_ls_hydrogen_treatment mixed
_refine_ls_matrix_type full
_refine_ls_number_parameters 368
_refine_ls_number_reflns 7187
_refine_ls_number_restraints 0
_refine_ls_restrained_S_all 1.033
_refine_ls_R_factor_all 0.0570
_refine_ls_R_factor_gt 0.0391
_refine_ls_shift/su_max 0.001
_refine_ls_shift/su_mean 0.000
_refine_ls_structure_factor_coef Fsqd
_refine_ls_weighting_details 'calc w=1/[\s^2^(Fo^2^)+(0.0552P)^2^+0.9829P] where P=(Fo^2^+2Fc^2^)/3'
_refine_ls_weighting_scheme calc
_refine_ls_wR_factor_gt 0.0953
_refine_ls_wR_factor_ref 0.1037
_reflns_number_gt 5536
_reflns_number_total 7187
_reflns_threshold_expression >2sigma(I)
_cod_data_source_file om300930w_si_002.cif
_cod_data_source_block sad3
_cod_original_sg_symbol_H-M 'P 21/c'
_cod_database_code 4079826

loop_
_symmetry_equiv_pos_as_xyz
'x, y, z'
'-x, y+1/2, -z+1/2'
'-x, -y, -z'
'x, -y-1/2, z-1/2'

loop_
_atom_site_label
_atom_site_type_symbol
_atom_site_fract_x
_atom_site_fract_y
_atom_site_fract_z
_atom_site_U_iso_or_equiv
_atom_site_adp_type
_atom_site_occupancy
_atom_site_symmetry_multiplicity
_atom_site_calc_flag
_atom_site_refinement_flags
C1 C 0.7442(2) 0.34130(19) 0.23458(13) 0.0207(5) Uani 1 1 d .
C2 C 0.7202(4) 0.1782(2) 0.18564(16) 0.0464(10) Uani 1 1 d .
H2A H 0.8068 0.1558 0.1858 0.056 Uiso 1 1 calc R
H2B H 0.6744 0.1548 0.1427 0.056 Uiso 1 1 calc R
C3 C 0.6610(4) 0.1409(3) 0.2492(2) 0.0627(13) Uani 1 1 d .
H3A H 0.6437 0.0752 0.2414 0.075 Uiso 1 1 calc R
H3B H 0.5803 0.1720 0.2532 0.075 Uiso 1 1 calc R
C4 C 0.7375(4) 0.1516(2) 0.31787(18) 0.0459(9) Uani 1 1 d .
H4A H 0.6810 0.1658 0.3551 0.055 Uiso 1 1 calc R
H4B H 0.7782 0.0926 0.3299 0.055 Uiso 1 1 calc R
C5 C 0.8342(3) 0.2236(2) 0.31776(17) 0.0392(8) Uani 1 1 d .
H5A H 0.8779 0.2264 0.3650 0.047 Uiso 1 1 calc R
H5B H 0.8959 0.2060 0.2841 0.047 Uiso 1 1 calc R
C6 C 0.7660(3) 0.6254(2) 0.10990(17) 0.0349(7) Uani 1 1 d .
C7 C 0.6636(3) 0.5983(2) 0.15055(16) 0.0298(6) Uani 1 1 d .
C8 C 0.7055(3) 0.5976(2) 0.22136(16) 0.0295(6) Uani 1 1 d .
C9 C 0.8339(3) 0.6308(2) 0.22555(17) 0.0341(7) Uani 1 1 d .
C10 C 0.6866(3) 0.32476(18) 0.11744(13) 0.0229(6) Uani 1 1 d .
C11 C 0.7821(3) 0.3505(2) 0.07421(14) 0.0279(6) Uani 1 1 d .
C12 C 0.7470(3) 0.3939(2) 0.01070(15) 0.0309(6) Uani 1 1 d .
H12 H 0.8090 0.4135 -0.0189 0.037 Uiso 1 1 calc R
C13 C 0.6229(3) 0.4086(2) -0.00957(14) 0.0291(6) Uani 1 1 d .
H13 H 0.6009 0.4370 -0.0533 0.035 Uiso 1 1 calc R
C14 C 0.5311(3) 0.3826(2) 0.03302(14) 0.0288(6) Uani 1 1 d .
H14 H 0.4466 0.3933 0.0182 0.035 Uiso 1 1 calc R
C15 C 0.5603(3) 0.34064(19) 0.09768(14) 0.0248(6) Uani 1 1 d .
C16 C 0.9173(3) 0.3281(2) 0.09231(16) 0.0369(7) Uani 1 1 d .
H16 H 0.9271 0.3140 0.1436 0.044 Uiso 1 1 calc R
C17 C 1.0039(3) 0.4083(3) 0.0781(2) 0.0524(10) Uani 1 1 d .
H17A H 1.0028 0.4194 0.0275 0.079 Uiso 1 1 calc R
H17B H 1.0887 0.3935 0.0962 0.079 Uiso 1 1 calc R
H17C H 0.9755 0.4632 0.1016 0.079 Uiso 1 1 calc R
C18 C 0.9546(4) 0.2436(3) 0.0526(2) 0.0652(12) Uani 1 1 d .
H18A H 0.8957 0.1942 0.0601 0.098 Uiso 1 1 calc R
H18B H 1.0383 0.2246 0.0698 0.098 Uiso 1 1 calc R
H18C H 0.9537 0.2575 0.0024 0.098 Uiso 1 1 calc R
C19 C 0.4556(3) 0.3116(2) 0.14202(15) 0.0309(7) Uani 1 1 d .
H19 H 0.4932 0.2888 0.1880 0.037 Uiso 1 1 calc R
C20 C 0.3797(4) 0.2342(2) 0.10705(18) 0.0458(9) Uani 1 1 d .
H20A H 0.3456 0.2540 0.0607 0.069 Uiso 1 1 calc R
H20B H 0.3116 0.2179 0.1361 0.069 Uiso 1 1 calc R
H20C H 0.4333 0.1809 0.1019 0.069 Uiso 1 1 calc R
C21 C 0.3708(3) 0.3925(3) 0.15669(19) 0.0439(8) Uani 1 1 d .
H21A H 0.4213 0.4434 0.1758 0.066 Uiso 1 1 calc R
H21B H 0.3115 0.3741 0.1907 0.066 Uiso 1 1 calc R
H21C H 0.3255 0.4115 0.1130 0.066 Uiso 1 1 calc R
C22 C 0.8085(2) 0.38751(19) 0.35030(13) 0.0218(5) Uani 1 1 d .
C23 C 0.7111(3) 0.4179(2) 0.38884(14) 0.0257(6) Uani 1 1 d .
C24 C 0.7355(3) 0.4891(2) 0.43602(16) 0.0334(7) Uani 1 1 d .
H24 H 0.6710 0.5110 0.4630 0.040 Uiso 1 1 calc R
C25 C 0.8510(3) 0.5283(2) 0.44419(17) 0.0370(7) Uani 1 1 d .
H25 H 0.8651 0.5781 0.4755 0.044 Uiso 1 1 calc R
C26 C 0.9467(3) 0.4955(2) 0.40696(17) 0.0359(7) Uani 1 1 d .
H26 H 1.0268 0.5221 0.4141 0.043 Uiso 1 1 calc R
C27 C 0.9285(3) 0.4244(2) 0.35933(15) 0.0281(6) Uani 1 1 d .
C28 C 0.5817(3) 0.3774(2) 0.38012(17) 0.0354(7) Uani 1 1 d .
H28 H 0.5846 0.3244 0.3473 0.042 Uiso 1 1 calc R
C29 C 0.4903(3) 0.4473(3) 0.3469(2) 0.0583(12) Uani 1 1 d .
H29A H 0.4835 0.4991 0.3788 0.087 Uiso 1 1 calc R
H29B H 0.4086 0.4187 0.3380 0.087 Uiso 1 1 calc R
H29C H 0.5203 0.4687 0.3025 0.087 Uiso 1 1 calc R
C30 C 0.5372(4) 0.3424(3) 0.4491(2) 0.0529(10) Uani 1 1 d .
H30A H 0.6000 0.3015 0.4714 0.079 Uiso 1 1 calc R
H30B H 0.4591 0.3091 0.4401 0.079 Uiso 1 1 calc R
H30C H 0.5240 0.3941 0.4803 0.079 Uiso 1 1 calc R
C31 C 1.0352(3) 0.3901(2) 0.31855(17) 0.0357(7) Uani 1 1 d .
H31 H 1.0063 0.3338 0.2927 0.043 Uiso 1 1 calc R
C32 C 1.1484(3) 0.3644(3) 0.3667(2) 0.0484(9) Uani 1 1 d .
H32A H 1.1828 0.4194 0.3899 0.073 Uiso 1 1 calc R
H32B H 1.2114 0.3364 0.3390 0.073 Uiso 1 1 calc R
H32C H 1.1237 0.3210 0.4022 0.073 Uiso 1 1 calc R
C33 C 1.0681(4) 0.4611(3) 0.2641(2) 0.0638(12) Uani 1 1 d .
H33A H 0.9931 0.4777 0.2351 0.096 Uiso 1 1 calc R
H33B H 1.1298 0.4355 0.2343 0.096 Uiso 1 1 calc R
H33C H 1.1023 0.5155 0.2881 0.096 Uiso 1 1 calc R
N1 N 0.7204(2) 0.27903(16) 0.18379(11) 0.0232(5) Uani 1 1 d .
N2 N 0.78599(19) 0.31568(15) 0.29901(11) 0.0203(5) Uani 1 1 d .
O1 O 0.7745(2) 0.63762(18) 0.04821(13) 0.0507(7) Uani 1 1 d .
O2 O 0.87131(19) 0.63951(16) 0.15671(11) 0.0372(5) Uani 1 1 d .
O3 O 0.9049(2) 0.65237(17) 0.27375(13) 0.0481(6) Uani 1 1 d .
Pd1 Pd 0.704341(19) 0.464308(14) 0.182862(10) 0.02265(8) Uani 1 1 d .
H7 H 0.594(3) 0.605(2) 0.1363(17) 0.033(9) Uiso 1 1 d .
H8 H 0.658(3) 0.605(2) 0.263(2) 0.049(10) Uiso 1 1 d .

loop_
_atom_site_aniso_label
_atom_site_aniso_U_11
_atom_site_aniso_U_22
_atom_site_aniso_U_33
_atom_site_aniso_U_23
_atom_site_aniso_U_13
_atom_site_aniso_U_12
C1 0.0147(11) 0.0287(14) 0.0191(12) -0.0020(11) 0.0040(9) -0.0009(10)
C2 0.089(3) 0.0211(15) 0.0260(16) 0.0013(13) -0.0164(17) -0.0019(17)
C3 0.062(2) 0.048(2) 0.074(3) 0.032(2) -0.026(2) -0.033(2)
C4 0.071(2) 0.0336(19) 0.0345(18) 0.0079(15) 0.0110(17) -0.0042(17)
C5 0.0522(19) 0.0300(17) 0.0332(17) -0.0010(13) -0.0129(15) 0.0101(15)
C6 0.0390(17) 0.0310(17) 0.0344(17) 0.0059(13) 0.0001(13) -0.0004(13)
C7 0.0256(15) 0.0273(16) 0.0360(17) 0.0018(13) -0.0008(13) 0.0014(12)
C8 0.0321(15) 0.0262(15) 0.0306(16) -0.0022(13) 0.0044(12) -0.0020(12)
C9 0.0374(17) 0.0313(17) 0.0334(16) 0.0025(13) 0.0003(13) -0.0043(13)
C10 0.0319(14) 0.0198(13) 0.0167(12) -0.0019(10) -0.0009(10) 0.0024(11)
C11 0.0305(15) 0.0310(16) 0.0219(14) -0.0019(12) -0.0004(11) -0.0016(12)
C12 0.0376(16) 0.0337(17) 0.0215(14) 0.0014(12) 0.0027(12) -0.0037(13)
C13 0.0419(17) 0.0264(16) 0.0184(13) -0.0009(11) -0.0025(12) 0.0041(13)
C14 0.0338(15) 0.0287(16) 0.0232(14) -0.0022(12) -0.0039(12) 0.0089(12)
C15 0.0314(14) 0.0227(14) 0.0203(13) -0.0046(11) 0.0013(11) 0.0057(11)
C16 0.0275(15) 0.054(2) 0.0291(16) 0.0069(15) 0.0020(12) 0.0047(15)
C17 0.0308(17) 0.075(3) 0.051(2) 0.014(2) 0.0053(16) -0.0065(18)
C18 0.059(3) 0.066(3) 0.070(3) -0.006(2) -0.004(2) 0.027(2)
C19 0.0281(15) 0.0400(18) 0.0246(14) 0.0014(13) 0.0019(11) 0.0032(13)
C20 0.062(2) 0.042(2) 0.0343(18) 0.0024(15) 0.0089(16) -0.0108(17)
C21 0.0293(16) 0.052(2) 0.051(2) -0.0067(17) 0.0125(15) 0.0041(15)
C22 0.0230(13) 0.0251(14) 0.0170(12) 0.0014(11) -0.0010(10) 0.0029(11)
C23 0.0268(14) 0.0294(16) 0.0211(13) 0.0040(11) 0.0029(11) 0.0024(12)
C24 0.0377(17) 0.0384(18) 0.0247(15) -0.0013(13) 0.0060(12) 0.0108(14)
C25 0.0454(18) 0.0355(18) 0.0291(16) -0.0115(14) -0.0047(14) 0.0056(15)
C26 0.0307(16) 0.0380(17) 0.0376(18) -0.0110(14) -0.0076(13) -0.0032(14)
C27 0.0262(14) 0.0330(16) 0.0245(14) -0.0030(12) -0.0018(11) 0.0015(12)
C28 0.0315(16) 0.0399(19) 0.0364(17) -0.0012(14) 0.0143(13) -0.0019(14)
C29 0.0262(17) 0.077(3) 0.071(3) 0.033(2) 0.0020(17) -0.0030(18)
C30 0.056(2) 0.049(2) 0.056(2) 0.0175(19) 0.0237(19) -0.0013(18)
C31 0.0212(14) 0.0445(19) 0.0416(18) -0.0133(15) 0.0040(12) -0.0023(13)
C32 0.0285(17) 0.056(2) 0.060(2) -0.0145(19) -0.0040(16) 0.0046(16)
C33 0.059(3) 0.074(3) 0.062(3) 0.012(2) 0.031(2) 0.017(2)
N1 0.0302(12) 0.0216(12) 0.0173(10) 0.0013(9) -0.0011(9) 0.0002(9)
N2 0.0211(11) 0.0222(12) 0.0174(10) -0.0013(9) -0.0009(8) 0.0013(9)
O1 0.0570(16) 0.0605(17) 0.0345(13) 0.0153(12) 0.0029(11) -0.0041(13)
O2 0.0322(11) 0.0435(14) 0.0360(12) 0.0074(10) 0.0038(9) -0.0083(10)
O3 0.0496(14) 0.0504(15) 0.0425(14) -0.0012(12) -0.0108(11) -0.0169(12)
Pd1 0.02414(12) 0.02423(12) 0.01944(11) 0.00014(9) 0.00043(7) -0.00017(9)

loop_
_atom_type_symbol
_atom_type_description
_atom_type_scat_dispersion_real
_atom_type_scat_dispersion_imag
_atom_type_scat_source
C C 0.0033 0.0016 'International Tables Vol C Tables 4.2.6.8 and 6.1.1.4'
H H 0.0000 0.0000 'International Tables Vol C Tables 4.2.6.8 and 6.1.1.4'
N N 0.0061 0.0033 'International Tables Vol C Tables 4.2.6.8 and 6.1.1.4'
O O 0.0106 0.0060 'International Tables Vol C Tables 4.2.6.8 and 6.1.1.4'
Pd Pd -0.9988 1.0072 'International Tables Vol C Tables 4.2.6.8 and 6.1.1.4'

loop_
_geom_angle_atom_site_label_1
_geom_angle_atom_site_label_2
_geom_angle_atom_site_label_3
_geom_angle
N2 C1 N1 120.7(2)
N2 C1 Pd1 136.5(2)
N1 C1 Pd1 102.76(17)
N1 C2 C3 112.4(3)
N1 C2 H2A 109.1
C3 C2 H2A 109.1
N1 C2 H2B 109.1
C3 C2 H2B 109.1
H2A C2 H2B 107.8
C2 C3 C4 115.2(3)
C2 C3 H3A 108.5
C4 C3 H3A 108.5
C2 C3 H3B 108.5
C4 C3 H3B 108.5
H3A C3 H3B 107.5
C5 C4 C3 114.5(3)
C5 C4 H4A 108.6
C3 C4 H4A 108.6
C5 C4 H4B 108.6
C3 C4 H4B 108.6
H4A C4 H4B 107.6
N2 C5 C4 114.3(3)
N2 C5 H5A 108.7
C4 C5 H5A 108.7
N2 C5 H5B 108.7
C4 C5 H5B 108.7
H5A C5 H5B 107.6
O1 C6 O2 119.2(3)
O1 C6 C7 132.7(3)
O2 C6 C7 108.1(3)
C8 C7 C6 108.2(3)
C8 C7 Pd1 70.18(18)
C6 C7 Pd1 105.2(2)
C8 C7 H7 125(3)
C6 C7 H7 122(3)
Pd1 C7 H7 113(3)
C7 C8 C9 107.1(3)
C7 C8 Pd1 70.78(18)
C9 C8 Pd1 108.2(2)
C7 C8 H8 129(2)
C9 C8 H8 117(2)
Pd1 C8 H8 113(2)
O3 C9 O2 119.0(3)
O3 C9 C8 133.0(3)
O2 C9 C8 108.0(3)
C15 C10 C11 122.0(2)
C15 C10 N1 119.3(2)
C11 C10 N1 118.7(2)
C15 C10 Pd1 92.34(17)
C11 C10 Pd1 92.39(18)
N1 C10 Pd1 86.09(15)
C12 C11 C10 117.5(3)
C12 C11 C16 119.8(3)
C10 C11 C16 122.6(3)
C13 C12 C11 120.9(3)
C13 C12 H12 119.5
C11 C12 H12 119.5
C14 C13 C12 120.7(3)
C14 C13 H13 119.6
C12 C13 H13 119.6
C13 C14 C15 121.1(3)
C13 C14 H14 119.4
C15 C14 H14 119.4
C14 C15 C10 117.8(3)
C14 C15 C19 119.0(3)
C10 C15 C19 123.2(2)
C11 C16 C18 110.2(3)
C11 C16 C17 112.5(3)
C18 C16 C17 110.5(3)
C11 C16 H16 107.8
C18 C16 H16 107.8
C17 C16 H16 107.8
C16 C17 H17A 109.5
C16 C17 H17B 109.5
H17A C17 H17B 109.5
C16 C17 H17C 109.5
H17A C17 H17C 109.5
H17B C17 H17C 109.5
C16 C18 H18A 109.5
C16 C18 H18B 109.5
H18A C18 H18B 109.5
C16 C18 H18C 109.5
H18A C18 H18C 109.5
H18B C18 H18C 109.5
C15 C19 C20 111.2(3)
C15 C19 C21 111.2(3)
C20 C19 C21 110.2(3)
C15 C19 H19 108.1
C20 C19 H19 108.1
C21 C19 H19 108.1
C19 C20 H20A 109.5
C19 C20 H20B 109.5
H20A C20 H20B 109.5
C19 C20 H20C 109.5
H20A C20 H20C 109.5
H20B C20 H20C 109.5
C19 C21 H21A 109.5
C19 C21 H21B 109.5
H21A C21 H21B 109.5
C19 C21 H21C 109.5
H21A C21 H21C 109.5
H21B C21 H21C 109.5
C23 C22 C27 122.2(3)
C23 C22 N2 119.4(2)
C27 C22 N2 118.4(2)
C24 C23 C22 117.7(3)
C24 C23 C28 119.8(3)
C22 C23 C28 122.6(3)
C25 C24 C23 121.2(3)
C25 C24 H24 119.4
C23 C24 H24 119.4
C24 C25 C26 120.1(3)
C24 C25 H25 119.9
C26 C25 H25 119.9
C25 C26 C27 121.5(3)
C25 C26 H26 119.3
C27 C26 H26 119.3
C26 C27 C22 117.3(3)
C26 C27 C31 120.4(3)
C22 C27 C31 122.3(3)
C23 C28 C30 112.2(3)
C23 C28 C29 110.3(3)
C30 C28 C29 110.7(3)
C23 C28 H28 107.8
C30 C28 H28 107.8
C29 C28 H28 107.8
C28 C29 H29A 109.5
C28 C29 H29B 109.5
H29A C29 H29B 109.5
C28 C29 H29C 109.5
H29A C29 H29C 109.5
H29B C29 H29C 109.5
C28 C30 H30A 109.5
C28 C30 H30B 109.5
H30A C30 H30B 109.5
C28 C30 H30C 109.5
H30A C30 H30C 109.5
H30B C30 H30C 109.5
C27 C31 C32 112.1(3)
C27 C31 C33 110.0(3)
C32 C31 C33 111.4(3)
C27 C31 H31 107.7
C32 C31 H31 107.7
C33 C31 H31 107.7
C31 C32 H32A 109.5
C31 C32 H32B 109.5
H32A C32 H32B 109.5
C31 C32 H32C 109.5
H32A C32 H32C 109.5
H32B C32 H32C 109.5
C31 C33 H33A 109.5
C31 C33 H33B 109.5
H33A C33 H33B 109.5
C31 C33 H33C 109.5
H33A C33 H33C 109.5
H33B C33 H33C 109.5
C1 N1 C10 109.9(2)
C1 N1 C2 131.4(2)
C10 N1 C2 118.6(2)
C1 N2 C22 116.8(2)
C1 N2 C5 124.7(2)
C22 N2 C5 117.3(2)
C9 O2 C6 108.0(2)
C1 Pd1 C8 130.19(11)
C1 Pd1 C7 168.89(11)
C8 Pd1 C7 39.04(12)
C1 Pd1 C10 61.13(9)
C8 Pd1 C10 168.62(10)
C7 Pd1 C10 129.59(11)

loop_
_geom_bond_atom_site_label_1
_geom_bond_atom_site_label_2
_geom_bond_distance
C1 N2 1.336(3)
C1 N1 1.344(3)
C1 Pd1 2.086(3)
C2 N1 1.478(4)
C2 C3 1.511(5)
C2 H2A 0.9900
C2 H2B 0.9900
C3 C4 1.511(5)
C3 H3A 0.9900
C3 H3B 0.9900
C4 C5 1.484(5)
C4 H4A 0.9900
C4 H4B 0.9900
C5 N2 1.481(4)
C5 H5A 0.9900
C5 H5B 0.9900
C6 O1 1.202(4)
C6 O2 1.413(4)
C6 C7 1.449(4)
C7 C8 1.397(4)
C7 Pd1 2.095(3)
C7 H7 0.79(3)
C8 C9 1.465(4)
C8 Pd1 2.087(3)
C8 H8 0.99(4)
C9 O3 1.200(4)
C9 O2 1.408(4)
C10 C15 1.409(4)
C10 C11 1.415(4)
C10 N1 1.459(3)
C10 Pd1 2.397(3)
C11 C12 1.400(4)
C11 C16 1.512(4)
C12 C13 1.386(4)
C12 H12 0.9500
C13 C14 1.378(4)
C13 H13 0.9500
C14 C15 1.397(4)
C14 H14 0.9500
C15 C19 1.518(4)
C16 C18 1.520(5)
C16 C17 1.537(5)
C16 H16 1.0000
C17 H17A 0.9800
C17 H17B 0.9800
C17 H17C 0.9800
C18 H18A 0.9800
C18 H18B 0.9800
C18 H18C 0.9800
C19 C20 1.526(5)
C19 C21 1.534(4)
C19 H19 1.0000
C20 H20A 0.9800
C20 H20B 0.9800
C20 H20C 0.9800
C21 H21A 0.9800
C21 H21B 0.9800
C21 H21C 0.9800
C22 C23 1.396(4)
C22 C27 1.403(4)
C22 N2 1.447(3)
C23 C24 1.393(4)
C23 C28 1.516(4)
C24 C25 1.371(5)
C24 H24 0.9500
C25 C26 1.379(5)
C25 H25 0.9500
C26 C27 1.388(4)
C26 H26 0.9500
C27 C31 1.519(4)
C28 C30 1.522(5)
C28 C29 1.530(5)
C28 H28 1.0000
C29 H29A 0.9800
C29 H29B 0.9800
C29 H29C 0.9800
C30 H30A 0.9800
C30 H30B 0.9800
C30 H30C 0.9800
C31 C32 1.527(4)
C31 C33 1.529(5)
C31 H31 1.0000
C32 H32A 0.9800
C32 H32B 0.9800
C32 H32C 0.9800
C33 H33A 0.9800
C33 H33B 0.9800
C33 H33C 0.9800
